data_1530807
loop_
_publ_author_name
'Sorokina, N.I.'
'Ilyukhin, V.V.'
'Belov, N.V.'

_publ_section_title
;
 The crystal structure of guanido iodate C (N H2)3 I O3
;
_journal_name_full 'Doklady Akademii Nauk SSSR'
_journal_page_first 1361
_journal_page_last 1363
_journal_volume 236
_journal_year 1977
_chemical_formula_sum 'C H6 I N3 O3'
_chemical_name_systematic 'C (N H2)3 I O3'
_space_group_IT_number 14
_symmetry_space_group_name_Hall '-P 2n'
_symmetry_space_group_name_H-M 'P 1 1 21/n'
_cell_angle_alpha 90
_cell_angle_beta 90
_cell_angle_gamma 96.12
_cell_formula_units_Z 8
_cell_length_a 7.374
_cell_length_b 10.281
_cell_length_c 15.763
_cell_volume 1188.215
_citation_journal_id_ASTM DANKAS
_cod_data_source_file Sorokina_DANKAS_1977_260.cif
_cod_data_source_block C1H6I1N3O3
_cod_depositor_comments
;
 Marking attached hydrogen atoms.

 Antanas Vaitkus,
 2016-12-29
;
_cod_original_sg_symbol_Hall '-P 2ybc (z,x-z,y)'
_cod_original_formula_sum 'C1 H6 I1 N3 O3'
_cod_database_code 1530807

loop_
_symmetry_equiv_pos_as_xyz
x,y,z
-x+1/2,-y+1/2,z+1/2
-x,-y,-z
x-1/2,y-1/2,-z-1/2

loop_
_atom_site_label
_atom_site_type_symbol
_atom_site_fract_x
_atom_site_fract_y
_atom_site_fract_z
_atom_site_occupancy
_atom_site_U_iso_or_equiv
_atom_site_attached_hydrogens
N1 N-3 0.5102 0.1825 0.3077 1 0.0 2
N2 N-3 0.3556 -0.0208 0.2711 1 0.0 2
N3 N-3 0.4091 0.0344 0.4124 1 0.0 2
N4 N-3 -0.112 0.0112 0.4041 1 0.0 2
N5 N-3 -0.0135 0.1712 0.3061 1 0.0 2
N6 N-3 -0.1247 -0.0386 0.261 1 0.0 2
I1 I+5 0.1473 0.1321 0.0577 1 0.0 0
I2 I+5 0.6523 0.1745 0.04466 1 0.0 0
C1 C+4 0.4259 0.0662 0.3299 1 0.0 0
C2 C+4 -0.0832 0.0482 0.3235 1 0.0 0
O1 O-2 0.1682 0.248 0.1434 1 0.0 0
O2 O-2 -0.0608 0.031 0.0883 1 0.0 0
O3 O-2 0.3125 0.0239 0.0902 1 0.0 0
O4 O-2 0.4751 0.2514 -0.0085 1 0.0 0
O5 O-2 0.6526 0.255 0.1456 1 0.0 0
O6 O-2 0.8487 0.2665 -0.0024 1 0.0 0
